data_7218568
loop_
_publ_author_name
'Pan, Jie'
'Jiang, Fei-Long'
'Wu, Ming-Yan'
'Chen, Lian'
'Qian, Jin-Jie'
'Su, Kong-Zhao'
'Wan, Xiu-Yan'
'Hong, Mao-Chun'

_publ_section_title
;
 Five novel Zn(ii)/Cd(ii) coordination polymers based on
 bis(pyrazinyl)-triazole and varied polycarboxylates: syntheses,
 topologies and photoluminescence
;
_journal_issue 48
_journal_name_full CrystEngComm
_journal_page_first 11078
_journal_paper_doi 10.1039/C4CE01959H
_journal_volume 16
_journal_year 2014
_chemical_formula_sum 'C30 H22 Cd4 N14 O14'
_chemical_formula_weight 1252.22
_chemical_name_systematic
; 
 ? 
;
_space_group_IT_number 20
_symmetry_cell_setting orthorhombic
_symmetry_space_group_name_Hall 'C 2c 2'
_symmetry_space_group_name_H-M 'C 2 2 21'
_atom_sites_solution_hydrogens geom
_atom_sites_solution_primary direct
_atom_sites_solution_secondary difmap
_audit_creation_method SHELXL-97
_cell_angle_alpha 90.00
_cell_angle_beta 90.00
_cell_angle_gamma 90.00
_cell_formula_units_Z 8
_cell_length_a 16.646(9)
_cell_length_b 29.783(16)
_cell_length_c 17.274(9)
_cell_measurement_reflns_used 5452
_cell_measurement_temperature 293(2)
_cell_measurement_theta_max 27.4835
_cell_measurement_theta_min 2.3895
_cell_volume 8564(8)
_computing_cell_refinement CrystalClear
_computing_data_collection 'CrystalClear (Rigaku, 2000)'
_computing_data_reduction CrystalClear
_computing_molecular_graphics 'SHELXL-97 (Sheldrick, 1997)'
_computing_publication_material 'SHELXL-97 (Sheldrick, 1997)'
_computing_structure_refinement 'SHELXL-97 (Sheldrick, 1997)'
_computing_structure_solution 'SHELXS-97 (Sheldrick, 1990)'
_diffrn_ambient_temperature 293(2)
_diffrn_measured_fraction_theta_full 0.995
_diffrn_measured_fraction_theta_max 0.995
_diffrn_measurement_device_type Mercury
_diffrn_measurement_method CCD_Profile_fitting
_diffrn_radiation_monochromator graphite
_diffrn_radiation_source 'fine-focus sealed tube'
_diffrn_radiation_type MoK\a
_diffrn_radiation_wavelength 0.71073
_diffrn_reflns_av_R_equivalents 0.0315
_diffrn_reflns_av_sigmaI/netI 0.0294
_diffrn_reflns_limit_h_max 13
_diffrn_reflns_limit_h_min -21
_diffrn_reflns_limit_k_max 38
_diffrn_reflns_limit_k_min -37
_diffrn_reflns_limit_l_max 22
_diffrn_reflns_limit_l_min -22
_diffrn_reflns_number 33383
_diffrn_reflns_theta_full 27.46
_diffrn_reflns_theta_max 27.46
_diffrn_reflns_theta_min 2.36
_exptl_absorpt_coefficient_mu 2.037
_exptl_absorpt_correction_T_max 0.6861
_exptl_absorpt_correction_T_min 0.5801
_exptl_absorpt_correction_type multi-scan
_exptl_absorpt_process_details 'CrystalClear (Rigaku Inc., 2007)'
_exptl_crystal_colour yellow
_exptl_crystal_density_diffrn 1.942
_exptl_crystal_density_method 'not measured'
_exptl_crystal_description prism
_exptl_crystal_F_000 4832
_exptl_crystal_size_max 0.30
_exptl_crystal_size_mid 0.25
_exptl_crystal_size_min 0.20
_refine_diff_density_max 1.910
_refine_diff_density_min -2.561
_refine_diff_density_rms 0.205
_refine_ls_abs_structure_details 'Flack H D (1983), Acta Cryst. A39, 876-881'
_refine_ls_abs_structure_Flack 0.42(6)
_refine_ls_extinction_method none
_refine_ls_goodness_of_fit_ref 1.081
_refine_ls_hydrogen_treatment constr
_refine_ls_matrix_type full
_refine_ls_number_parameters 557
_refine_ls_number_reflns 9770
_refine_ls_number_restraints 0
_refine_ls_restrained_S_all 1.081
_refine_ls_R_factor_all 0.0614
_refine_ls_R_factor_gt 0.0578
_refine_ls_shift/su_max 0.001
_refine_ls_shift/su_mean 0.000
_refine_ls_structure_factor_coef Fsqd
_refine_ls_weighting_details 'calc w=1/[\s^2^(Fo^2^)+(0.1012P)^2^+72.7797P] where P=(Fo^2^+2Fc^2^)/3'
_refine_ls_weighting_scheme calc
_refine_ls_wR_factor_gt 0.1732
_refine_ls_wR_factor_ref 0.1795
_reflns_number_gt 9113
_reflns_number_total 9770
_reflns_threshold_expression >2sigma(I)
_cod_data_source_file c4ce01959h2.cif
_cod_data_source_block 2
_cod_depositor_comments
;
The following automatic conversions were performed:

'_exptl_absorpt_correction_type' value 'Multi-scan' changed to
'multi-scan' according to
/usr/data/users/saulius/crontab/automatic-downloads/rss-feeds/RSC/lib/dictionaries/cif_core.dic
dictionary named 'cif_core.dic' version 2.4.2 from 2011-04-26.

Automatic conversion script
Id: cif_fix_values 2827 2014-09-09 07:05:25Z andrius 

 Adding full bibliography for 7218567--7218571.cif.
;
_cod_original_sg_symbol_H-M C2221
_cod_database_code 7218568

loop_
_symmetry_equiv_pos_as_xyz
'x, y, z'
'-x, -y, z+1/2'
'x, -y, -z'
'-x, y, -z+1/2'
'x+1/2, y+1/2, z'
'-x+1/2, -y+1/2, z+1/2'
'x+1/2, -y+1/2, -z'
'-x+1/2, y+1/2, -z+1/2'

loop_
_atom_site_label
_atom_site_type_symbol
_atom_site_fract_x
_atom_site_fract_y
_atom_site_fract_z
_atom_site_U_iso_or_equiv
_atom_site_adp_type
_atom_site_occupancy
_atom_site_symmetry_multiplicity
_atom_site_calc_flag
_atom_site_refinement_flags
Cd2 Cd 0.49583(3) 0.249831(17) -0.11594(3) 0.02760(16) Uani 1 1 d .
Cd4 Cd 0.24955(3) 0.003562(17) 0.13423(3) 0.02644(15) Uani 1 1 d .
Cd1 Cd 0.27687(3) 0.245608(18) -0.26489(3) 0.02499(13) Uani 1 1 d .
Cd3 Cd 0.47169(7) 0.0000 0.0000 0.0662(4) Uani 1 2 d S
Cd5 Cd 0.02545(6) 0.0000 0.0000 0.0582(3) Uani 1 2 d S
N1 N 0.4916(5) 0.1937(2) -0.2109(5) 0.0330(17) Uani 1 1 d .
O1 O 0.3444(3) 0.2545(2) -0.1536(3) 0.0329(12) Uani 1 1 d .
C20 C 0.0083(7) 0.1514(3) 0.1921(6) 0.041(2) Uani 1 1 d .
N13 N 0.0344(5) 0.1701(3) 0.0599(5) 0.0441(19) Uani 1 1 d .
C2 C 0.4731(6) 0.1381(3) -0.1103(6) 0.039(2) Uani 1 1 d .
N14 N 0.0069(6) 0.1945(2) 0.2110(4) 0.0330(17) Uani 1 1 d .
C18 C 0.0481(7) 0.1569(4) -0.0135(6) 0.055(3) Uani 1 1 d .
H18 H 0.0558 0.1786 -0.0516 0.066 Uiso 1 1 calc R
N3 N 0.4589(5) 0.1703(3) -0.0616(5) 0.048(2) Uani 1 1 d .
C3 C 0.4705(7) 0.0940(4) -0.0895(8) 0.057(3) Uani 1 1 d .
H3 H 0.4794 0.0726 -0.1279 0.068 Uiso 1 1 calc R
N15 N 0.0000 0.1226(4) 0.2500 0.044(3) Uani 1 2 d S
O3 O 0.0923(3) 0.2650(2) 0.0156(3) 0.0368(14) Uani 1 1 d .
C22 C 0.2456(5) 0.2680(3) -0.0549(4) 0.040(2) Uani 1 1 d .
H22A H 0.2210 0.2934 -0.0808 0.048 Uiso 1 1 calc R
H22B H 0.2161 0.2413 -0.0702 0.048 Uiso 1 1 calc R
O2 O 0.3888(3) 0.2682(2) -0.0374(3) 0.0433(16) Uani 1 1 d .
O8 O 0.3517(6) 0.0218(3) 0.2231(6) 0.082(3) Uani 1 1 d .
O9 O 0.1483(5) -0.0116(3) 0.2231(6) 0.070(3) Uani 1 1 d .
N9 N 0.2451(5) 0.0554(2) 0.0329(4) 0.0276(13) Uani 1 1 d .
C21 C 0.3297(4) 0.2635(2) -0.0834(4) 0.0260(15) Uani 1 1 d .
C24 C 0.1539(4) 0.2659(2) 0.0582(4) 0.0250(14) Uani 1 1 d .
C10 C 0.2593(6) 0.0977(2) -0.0689(4) 0.0250(16) Uani 1 1 d .
N10 N 0.2137(5) 0.0828(2) 0.1841(4) 0.0386(17) Uani 1 1 d .
N8 N 0.2556(5) 0.0538(2) -0.0450(3) 0.0282(14) Uani 1 1 d .
O4 O 0.1420(3) 0.2613(2) 0.1306(3) 0.0308(13) Uani 1 1 d .
N2 N 0.5000 0.1219(4) -0.2500 0.051(4) Uani 1 2 d S
N11 N 0.2096(5) 0.1741(2) 0.2202(5) 0.0381(17) Uani 1 1 d .
O7 O 0.3997(5) 0.0075(3) 0.1055(5) 0.067(2) Uani 1 1 d .
N7 N 0.2494(4) 0.1274(2) -0.0107(3) 0.0267(14) Uani 1 1 d .
C9 C 0.2739(5) 0.1101(3) -0.1491(5) 0.0330(17) Uani 1 1 d .
C13 C 0.2244(6) 0.1604(2) 0.1485(5) 0.0326(17) Uani 1 1 d .
H13 H 0.2348 0.1816 0.1103 0.039 Uiso 1 1 calc R
C19 C 0.0214(6) 0.1383(3) 0.1102(6) 0.0358(19) Uani 1 1 d .
C11 C 0.2396(6) 0.0994(2) 0.0520(5) 0.0294(17) Uani 1 1 d .
C12 C 0.2247(5) 0.1158(3) 0.1292(5) 0.0303(16) Uani 1 1 d .
C14 C 0.1976(6) 0.1416(3) 0.2750(6) 0.043(2) Uani 1 1 d .
H14 H 0.1875 0.1498 0.3260 0.052 Uiso 1 1 calc R
C16 C 0.0234(7) 0.0934(4) 0.0890(7) 0.054(3) Uani 1 1 d .
H16 H 0.0145 0.0720 0.1272 0.065 Uiso 1 1 calc R
N12 N 0.0373(5) 0.0794(3) 0.0180(6) 0.059(3) Uani 1 1 d .
N6 N 0.2876(5) 0.0761(2) -0.1997(4) 0.0357(17) Uani 1 1 d .
N4 N 0.4561(5) 0.0795(3) -0.0188(6) 0.061(3) Uani 1 1 d .
C5 C 0.4426(7) 0.1569(4) 0.0127(7) 0.061(3) Uani 1 1 d .
H5 H 0.4332 0.1785 0.0506 0.074 Uiso 1 1 calc R
C4 C 0.4398(7) 0.1124(4) 0.0323(8) 0.063(3) Uani 1 1 d .
H4 H 0.4260 0.1045 0.0827 0.076 Uiso 1 1 calc R
C1 C 0.4898(7) 0.1504(3) -0.1945(7) 0.044(3) Uani 1 1 d .
C17 C 0.0510(7) 0.1123(4) -0.0332(7) 0.059(3) Uani 1 1 d .
H17 H 0.0629 0.1047 -0.0841 0.071 Uiso 1 1 calc R
C25 C 0.1124(5) 0.2456(5) -0.2765(7) 0.0700(16) Uani 1 1 d .
O10 O 0.0992(4) -0.0049(3) 0.1038(5) 0.058(2) Uani 1 1 d .
C23 C 0.2361(4) 0.2739(3) 0.0276(4) 0.0359(18) Uani 1 1 d .
H23A H 0.2518 0.3043 0.0407 0.043 Uiso 1 1 calc R
H23B H 0.2729 0.2537 0.0538 0.043 Uiso 1 1 calc R
C26 C 0.0237(5) 0.2458(4) -0.2883(5) 0.054(3) Uani 1 1 d .
H26A H 0.0087 0.2196 -0.3182 0.065 Uiso 1 1 calc R
H26B H 0.0091 0.2722 -0.3180 0.065 Uiso 1 1 calc R
O6 O 0.1451(4) 0.2249(3) -0.2191(5) 0.0700(16) Uani 1 1 d .
O5 O 0.1546(4) 0.2653(3) -0.3244(5) 0.0700(16) Uani 1 1 d .
C15 C 0.2003(7) 0.0971(3) 0.2550(6) 0.047(3) Uani 1 1 d .
H15 H 0.1921 0.0759 0.2936 0.056 Uiso 1 1 calc R
N5 N 0.2897(5) 0.1663(2) -0.2446(4) 0.0356(17) Uani 1 1 d .
C8 C 0.2735(5) 0.1546(3) -0.1714(4) 0.0326(17) Uani 1 1 d .
H8 H 0.2618 0.1767 -0.1352 0.039 Uiso 1 1 calc R
C7 C 0.3063(6) 0.1333(3) -0.2957(5) 0.0375(19) Uani 1 1 d .
H7 H 0.3192 0.1406 -0.3466 0.045 Uiso 1 1 calc R
C6 C 0.3040(6) 0.0879(3) -0.2722(5) 0.044(2) Uani 1 1 d .
H6 H 0.3143 0.0656 -0.3086 0.053 Uiso 1 1 calc R
C30 C 0.0052(11) -0.0188(5) 0.2073(10) 0.088(5) Uani 1 1 d .
H30A H -0.0280 0.0049 0.1856 0.105 Uiso 1 1 calc R
H30B H -0.0146 -0.0471 0.1871 0.105 Uiso 1 1 calc R
C28 C 0.4978(11) 0.0223(5) 0.2032(11) 0.104(6) Uani 1 1 d .
H28A H 0.5187 0.0504 0.1830 0.124 Uiso 1 1 calc R
H28B H 0.5301 -0.0021 0.1825 0.124 Uiso 1 1 calc R
C29 C 0.0925(7) -0.0120(4) 0.1788(7) 0.054(3) Uani 1 1 d .
C27 C 0.4080(9) 0.0163(5) 0.1783(10) 0.080(5) Uani 1 1 d .
O12 O 0.6151(13) -0.0007(8) -0.0301(10) 0.091(6) Uani 0.50 1 d P
O11 O -0.1149(13) 0.0027(7) -0.0386(13) 0.112(9) Uani 0.50 1 d P
O15 O 0.0857(8) 0.1307(4) -0.2344(10) 0.136(6) Uani 1 1 d .
O14 O -0.1697(10) 0.1209(7) 0.0278(13) 0.095(8) Uani 0.50 1 d P
O16 O 0.3338(10) 0.1163(6) -0.5053(11) 0.158(6) Uiso 1 1 d .
O13 O 0.4236(12) 0.1423(7) 0.2214(12) 0.082(5) Uiso 0.50 1 d P

loop_
_atom_site_aniso_label
_atom_site_aniso_U_11
_atom_site_aniso_U_22
_atom_site_aniso_U_33
_atom_site_aniso_U_23
_atom_site_aniso_U_13
_atom_site_aniso_U_12
Cd2 0.0187(3) 0.0358(3) 0.0282(3) 0.0012(2) 0.00011(15) 0.0009(3)
Cd4 0.0290(3) 0.0225(3) 0.0278(3) -0.00092(17) 0.0006(2) 0.0005(3)
Cd1 0.0260(2) 0.0280(3) 0.0210(2) 0.0051(2) 0.00026(19) 0.00009(19)
Cd3 0.0362(5) 0.0502(7) 0.1123(12) 0.0345(7) 0.000 0.000
Cd5 0.0360(5) 0.0468(6) 0.0918(9) -0.0290(6) 0.000 0.000
N1 0.029(4) 0.025(3) 0.045(4) -0.003(3) -0.002(4) 0.006(3)
O1 0.033(2) 0.049(3) 0.0167(19) 0.003(3) -0.0023(19) 0.006(3)
C20 0.038(5) 0.037(4) 0.048(6) -0.014(4) 0.007(4) -0.003(4)
N13 0.043(4) 0.041(4) 0.048(4) -0.005(4) -0.005(4) 0.009(4)
C2 0.035(5) 0.027(4) 0.055(5) 0.004(4) -0.015(4) 0.002(4)
N14 0.037(4) 0.023(3) 0.038(4) 0.002(3) -0.002(4) -0.002(3)
C18 0.053(6) 0.071(7) 0.040(6) -0.010(5) -0.001(5) -0.007(6)
N3 0.042(4) 0.049(5) 0.051(4) 0.020(4) -0.009(4) -0.012(4)
C3 0.048(6) 0.051(6) 0.072(7) 0.010(5) -0.007(6) 0.004(5)
N15 0.052(7) 0.026(5) 0.055(8) 0.000 -0.001(6) 0.000
O3 0.020(2) 0.061(4) 0.030(3) 0.009(2) -0.008(2) -0.005(2)
C22 0.017(3) 0.077(6) 0.026(3) -0.013(4) 0.003(3) 0.013(4)
O2 0.019(2) 0.075(5) 0.037(3) -0.012(3) -0.012(2) 0.003(3)
O8 0.086(7) 0.059(5) 0.103(8) -0.016(5) -0.066(7) 0.020(5)
O9 0.067(5) 0.064(5) 0.078(6) 0.019(5) 0.036(5) 0.017(4)
N9 0.028(3) 0.028(3) 0.027(3) -0.006(2) 0.004(3) 0.005(3)
C21 0.016(3) 0.029(4) 0.032(3) 0.000(3) 0.005(3) -0.004(3)
C24 0.015(3) 0.030(4) 0.030(3) -0.001(3) -0.001(3) 0.007(3)
C10 0.034(4) 0.013(3) 0.028(3) -0.008(2) -0.004(3) -0.003(3)
N10 0.056(5) 0.026(3) 0.034(3) 0.000(3) 0.003(4) -0.006(3)
N8 0.032(3) 0.024(3) 0.029(3) 0.002(2) -0.001(3) -0.008(3)
O4 0.026(2) 0.049(4) 0.018(2) -0.003(2) 0.0001(19) -0.001(2)
N2 0.039(6) 0.030(6) 0.083(11) 0.000 0.000(7) 0.000
N11 0.045(4) 0.028(3) 0.041(4) -0.006(3) 0.000(3) -0.001(3)
O7 0.042(4) 0.083(6) 0.076(5) 0.018(5) -0.029(4) -0.010(4)
N7 0.036(4) 0.019(3) 0.026(3) -0.003(2) -0.005(3) 0.002(2)
C9 0.034(4) 0.033(4) 0.032(4) -0.001(3) 0.002(4) -0.002(4)
C13 0.044(4) 0.023(3) 0.030(3) 0.003(3) 0.007(4) 0.001(3)
C19 0.034(4) 0.025(4) 0.048(5) -0.005(3) -0.009(4) 0.001(3)
C11 0.031(5) 0.021(3) 0.036(4) 0.008(3) -0.007(4) 0.002(3)
C12 0.029(4) 0.026(4) 0.036(4) 0.002(3) 0.000(3) 0.007(3)
C14 0.052(5) 0.033(4) 0.045(5) -0.001(4) 0.015(5) -0.002(4)
C16 0.056(6) 0.049(6) 0.057(6) -0.014(5) 0.001(6) -0.007(5)
N12 0.044(5) 0.060(6) 0.074(7) -0.031(5) -0.001(5) -0.007(4)
N6 0.050(4) 0.028(3) 0.029(3) -0.006(3) -0.009(3) 0.009(3)
N4 0.045(5) 0.057(5) 0.080(7) 0.034(5) 0.004(5) 0.004(4)
C5 0.064(7) 0.062(7) 0.058(7) 0.018(5) -0.015(6) 0.005(6)
C4 0.048(6) 0.076(8) 0.066(7) 0.028(7) -0.012(6) -0.005(6)
C1 0.028(5) 0.041(5) 0.063(7) 0.016(5) -0.003(5) -0.004(4)
C17 0.046(6) 0.075(8) 0.056(6) -0.028(6) -0.005(5) 0.001(6)
C25 0.0243(18) 0.119(4) 0.066(3) 0.034(3) -0.001(2) -0.006(2)
O10 0.042(4) 0.057(4) 0.075(5) -0.016(4) 0.031(4) -0.015(4)
C23 0.019(3) 0.067(5) 0.022(3) -0.011(3) 0.008(3) -0.005(3)
C26 0.021(3) 0.092(8) 0.050(5) 0.009(5) 0.001(4) 0.011(4)
O6 0.0243(18) 0.119(4) 0.066(3) 0.034(3) -0.001(2) -0.006(2)
O5 0.0243(18) 0.119(4) 0.066(3) 0.034(3) -0.001(2) -0.006(2)
C15 0.062(7) 0.035(4) 0.043(5) 0.008(4) 0.006(5) 0.001(4)
N5 0.045(5) 0.025(3) 0.037(4) 0.002(3) 0.005(3) -0.002(3)
C8 0.042(4) 0.027(4) 0.029(3) 0.008(3) 0.002(4) -0.004(4)
C7 0.043(4) 0.037(4) 0.032(4) 0.003(3) -0.003(4) 0.001(4)
C6 0.063(6) 0.035(4) 0.036(5) -0.003(3) 0.010(5) 0.002(4)
C30 0.106(11) 0.069(8) 0.088(12) 0.012(8) 0.035(9) 0.008(8)
C28 0.092(10) 0.102(11) 0.116(16) -0.007(11) -0.064(11) -0.001(10)
C29 0.049(6) 0.041(5) 0.073(7) -0.004(5) 0.022(6) -0.012(5)
C27 0.062(7) 0.062(8) 0.115(13) 0.029(8) -0.052(9) -0.020(7)
O12 0.118(14) 0.103(14) 0.051(8) -0.011(11) 0.035(10) 0.014(15)
O11 0.118(15) 0.073(12) 0.15(2) 0.030(14) -0.106(15) -0.007(13)
O15 0.089(8) 0.104(9) 0.215(16) 0.043(11) -0.018(10) -0.032(7)
O14 0.052(9) 0.098(14) 0.134(18) -0.075(14) -0.028(11) 0.028(9)

loop_
_atom_type_symbol
_atom_type_description
_atom_type_scat_dispersion_real
_atom_type_scat_dispersion_imag
_atom_type_scat_source
C C 0.0033 0.0016 'International Tables Vol C Tables 4.2.6.8 and 6.1.1.4'
H H 0.0000 0.0000 'International Tables Vol C Tables 4.2.6.8 and 6.1.1.4'
N N 0.0061 0.0033 'International Tables Vol C Tables 4.2.6.8 and 6.1.1.4'
O O 0.0106 0.0060 'International Tables Vol C Tables 4.2.6.8 and 6.1.1.4'
Cd Cd -0.8075 1.2024 'International Tables Vol C Tables 4.2.6.8 and 6.1.1.4'

loop_
_geom_angle_atom_site_label_1
_geom_angle_atom_site_label_2
_geom_angle_atom_site_label_3
_geom_angle
_geom_angle_site_symmetry_1
_geom_angle_site_symmetry_3
O2 Cd2 N14 107.8(3) . 7
O2 Cd2 N1 123.9(3) . .
N14 Cd2 N1 90.9(3) 7 .
O2 Cd2 O3 97.82(18) . 7
N14 Cd2 O3 125.7(3) 7 7
N1 Cd2 O3 113.2(2) . 7
O2 Cd2 O4 148.65(18) . 7
N14 Cd2 O4 86.9(3) 7 7
N1 Cd2 O4 82.1(2) . 7
O3 Cd2 O4 52.44(16) 7 7
O2 Cd2 O1 52.18(17) . .
N14 Cd2 O1 82.1(3) 7 .
N1 Cd2 O1 80.5(2) . .
O3 Cd2 O1 146.71(16) 7 .
O4 Cd2 O1 159.16(16) 7 .
O2 Cd2 N3 79.8(3) . .
N14 Cd2 N3 155.4(3) 7 .
N1 Cd2 N3 66.3(3) . .
O3 Cd2 N3 74.5(2) 7 .
O4 Cd2 N3 98.4(2) 7 .
O1 Cd2 N3 84.9(2) . .
O2 Cd2 N13 76.1(2) . 7
N14 Cd2 N13 66.4(3) 7 7
N1 Cd2 N13 154.7(3) . 7
O3 Cd2 N13 75.0(2) 7 7
O4 Cd2 N13 85.4(2) 7 7
O1 Cd2 N13 106.1(2) . 7
N3 Cd2 N13 137.7(3) . 7
N8 Cd4 O9 109.2(3) 3 .
N8 Cd4 N9 89.5(2) 3 .
O9 Cd4 N9 126.9(3) . .
N8 Cd4 O8 125.2(3) 3 .
O9 Cd4 O8 97.9(4) . .
N9 Cd4 O8 111.0(3) . .
N8 Cd4 O7 82.0(3) 3 .
O9 Cd4 O7 148.0(3) . .
N9 Cd4 O7 81.7(3) . .
O8 Cd4 O7 53.8(4) . .
N8 Cd4 O10 80.4(3) 3 .
O9 Cd4 O10 53.8(3) . .
N9 Cd4 O10 83.1(3) . .
O8 Cd4 O10 149.3(4) . .
O7 Cd4 O10 156.8(3) . .
N8 Cd4 N10 155.7(2) 3 .
O9 Cd4 N10 77.9(3) . .
N9 Cd4 N10 68.8(2) . .
O8 Cd4 N10 74.8(3) . .
O7 Cd4 N10 104.4(3) . .
O10 Cd4 N10 86.2(3) . .
O1 Cd1 O4 113.3(2) . 6_554
O1 Cd1 O5 141.1(3) . .
O4 Cd1 O5 100.9(2) 6_554 .
O1 Cd1 N5 86.9(3) . .
O4 Cd1 N5 88.5(2) 6_554 .
O5 Cd1 N5 112.7(3) . .
O1 Cd1 O6 101.8(2) . .
O4 Cd1 O6 141.3(3) 6_554 .
O5 Cd1 O6 54.6(2) . .
N5 Cd1 O6 77.4(3) . .
O1 Cd1 N11 85.9(3) . 6_554
O4 Cd1 N11 87.1(2) 6_554 6_554
O5 Cd1 N11 77.7(3) . 6_554
N5 Cd1 N11 169.3(3) . 6_554
O6 Cd1 N11 111.9(3) . 6_554
O1 Cd1 C25 124.3(3) . .
O4 Cd1 C25 122.4(3) 6_554 .
O5 Cd1 C25 26.6(3) . .
N5 Cd1 C25 95.7(4) . .
O6 Cd1 C25 28.0(3) . .
N11 Cd1 C25 94.9(4) 6_554 .
O7 Cd3 O7 113.7(4) 3 .
O7 Cd3 N4 87.3(4) 3 3
O7 Cd3 N4 85.9(4) . 3
O7 Cd3 N4 85.9(4) 3 .
O7 Cd3 N4 87.3(4) . .
N4 Cd3 N4 167.6(4) 3 .
O7 Cd3 O12 110.9(4) 3 .
O7 Cd3 O12 135.4(5) . .
N4 Cd3 O12 97.2(6) 3 .
N4 Cd3 O12 94.9(6) . .
O7 Cd3 O12 135.4(5) 3 3
O7 Cd3 O12 110.9(4) . 3
N4 Cd3 O12 94.9(6) 3 3
N4 Cd3 O12 97.2(6) . 3
O12 Cd3 O12 24.6(8) . 3
O10 Cd5 O10 111.3(3) . 3
O10 Cd5 N12 85.0(3) . .
O10 Cd5 N12 89.7(3) 3 .
O10 Cd5 N12 89.7(3) . 3
O10 Cd5 N12 85.0(3) 3 3
N12 Cd5 N12 170.6(4) . 3
O10 Cd5 O11 108.3(6) . 3
O10 Cd5 O11 140.3(6) 3 3
N12 Cd5 O11 94.3(6) . 3
N12 Cd5 O11 94.7(6) 3 3
O10 Cd5 O11 140.3(6) . .
O10 Cd5 O11 108.3(6) 3 .
N12 Cd5 O11 94.7(6) . .
N12 Cd5 O11 94.3(6) 3 .
O11 Cd5 O11 32.1(12) 3 .
C1 N1 N1 102.4(7) . 4_654
C1 N1 Cd2 123.2(7) . .
N1 N1 Cd2 132.8(3) 4_654 .
C21 O1 Cd1 138.6(5) . .
C21 O1 Cd2 87.6(4) . .
Cd1 O1 Cd2 133.8(2) . .
N14 C20 N15 116.1(9) . .
N14 C20 C19 119.5(9) . .
N15 C20 C19 124.4(8) . .
N14 C20 C20 75.8(6) . 4
N15 C20 C20 40.3(5) . 4
C19 C20 C20 164.7(5) . 4
C19 N13 C18 116.4(9) . .
C19 N13 Cd2 111.7(6) . 7_455
C18 N13 Cd2 130.2(8) . 7_455
N3 C2 C3 122.4(10) . .
N3 C2 C1 118.3(8) . .
C3 C2 C1 119.3(10) . .
C20 N14 N14 104.2(6) . 4
C20 N14 Cd2 121.0(7) . 7_455
N14 N14 Cd2 132.7(3) 4 7_455
N13 C18 C17 121.4(12) . .
N13 C18 H18 119.3 . .
C17 C18 H18 119.3 . .
C2 N3 C5 115.4(9) . .
C2 N3 Cd2 113.2(6) . .
C5 N3 Cd2 130.1(8) . .
N4 C3 C2 124.5(12) . .
N4 C3 H3 117.8 . .
C2 C3 H3 117.8 . .
C20 N15 C20 99.3(11) 4 .
C24 O3 Cd2 97.3(4) . 7_455
C23 C22 C21 116.1(7) . .
C23 C22 H22A 108.3 . .
C21 C22 H22A 108.3 . .
C23 C22 H22B 108.3 . .
C21 C22 H22B 108.3 . .
H22A C22 H22B 107.4 . .
C21 O2 Cd2 101.8(5) . .
C27 O8 Cd4 96.3(8) . .
C29 O9 Cd4 98.1(7) . .
C11 N9 N8 106.5(6) . .
C11 N9 Cd4 117.3(5) . .
N8 N9 Cd4 135.7(4) . .
O1 C21 O2 118.2(6) . .
O1 C21 C22 121.1(6) . .
O2 C21 C22 120.7(7) . .
O3 C24 O4 116.2(6) . .
O3 C24 C23 123.0(6) . .
O4 C24 C23 120.7(6) . .
N7 C10 N8 113.3(6) . .
N7 C10 C9 124.4(6) . .
N8 C10 C9 122.3(6) . .
C15 N10 C12 115.6(7) . .
C15 N10 Cd4 130.2(6) . .
C12 N10 Cd4 113.1(5) . .
N9 N8 C10 105.6(5) . .
N9 N8 Cd4 133.1(4) . 3
C10 N8 Cd4 120.6(5) . 3
C24 O4 Cd1 134.4(5) . 6
C24 O4 Cd2 93.9(4) . 7_455
Cd1 O4 Cd2 131.1(2) 6 7_455
C1 N2 C1 97.9(12) . 4_654
C13 N11 C14 117.1(7) . .
C13 N11 Cd1 112.7(5) . 6
C14 N11 Cd1 129.8(6) . 6
C27 O7 Cd3 140.4(9) . .
C27 O7 Cd4 85.7(8) . .
Cd3 O7 Cd4 133.8(4) . .
C10 N7 C11 101.7(6) . .
N6 C9 C8 122.5(8) . .
N6 C9 C10 116.9(7) . .
C8 C9 C10 120.5(7) . .
N11 C13 C12 121.7(7) . .
N11 C13 H13 119.2 . .
C12 C13 H13 119.1 . .
N13 C19 C16 121.4(10) . .
N13 C19 C20 117.9(8) . .
C16 C19 C20 120.6(9) . .
N9 C11 N7 112.8(7) . .
N9 C11 C12 124.5(7) . .
N7 C11 C12 122.7(7) . .
C13 C12 N10 121.6(7) . .
C13 C12 C11 123.7(7) . .
N10 C12 C11 114.6(7) . .
N11 C14 C15 120.3(9) . .
N11 C14 H14 119.9 . .
C15 C14 H14 119.9 . .
N12 C16 C19 123.8(12) . .
N12 C16 H16 118.1 . .
C19 C16 H16 118.1 . .
C16 N12 C17 114.3(10) . .
C16 N12 Cd5 114.9(9) . .
C17 N12 Cd5 130.7(7) . .
C6 N6 C9 116.4(7) . .
C3 N4 C4 114.0(10) . .
C3 N4 Cd3 115.3(9) . .
C4 N4 Cd3 130.5(8) . .
C4 C5 N3 121.3(13) . .
C4 C5 H5 119.4 . .
N3 C5 H5 119.4 . .
N4 C4 C5 122.4(12) . .
N4 C4 H4 118.8 . .
C5 C4 H4 118.8 . .
N2 C1 N1 118.6(11) . .
N2 C1 C2 125.0(8) . .
N1 C1 C2 116.3(10) . .
N2 C1 C1 41.1(6) . 4_654
N1 C1 C1 77.6(7) . 4_654
C2 C1 C1 166.1(5) . 4_654
N12 C17 C18 122.6(11) . .
N12 C17 H17 118.7 . .
C18 C17 H17 118.7 . .
O5 C25 O6 120.2(8) . .
O5 C25 C26 118.1(9) . .
O6 C25 C26 121.7(9) . .
O5 C25 Cd1 58.7(5) . .
O6 C25 Cd1 61.5(5) . .
C26 C25 Cd1 176.4(8) . .
C29 O10 Cd5 140.6(7) . .
C29 O10 Cd4 84.1(7) . .
Cd5 O10 Cd4 135.3(3) . .
C22 C23 C24 115.6(7) . .
C22 C23 H23A 108.4 . .
C24 C23 H23A 108.4 . .
C22 C23 H23B 108.4 . .
C24 C23 H23B 108.4 . .
H23A C23 H23B 107.4 . .
C25 C26 C26 113.0(10) . 4_554
C25 C26 H26A 109.0 . .
C26 C26 H26A 109.0 4_554 .
C25 C26 H26B 109.0 . .
C26 C26 H26B 109.0 4_554 .
H26A C26 H26B 107.8 . .
C25 O6 Cd1 90.5(6) . .
C25 O5 Cd1 94.7(6) . .
N10 C15 C14 123.6(9) . .
N10 C15 H15 118.2 . .
C14 C15 H15 118.2 . .
C8 N5 C7 118.1(7) . .
C8 N5 Cd1 112.1(5) . .
C7 N5 Cd1 129.7(6) . .
N5 C8 C9 120.8(8) . .
N5 C8 H8 119.6 . .
C9 C8 H8 119.6 . .
N5 C7 C6 120.2(8) . .
N5 C7 H7 119.9 . .
C6 C7 H7 119.9 . .
N6 C6 C7 121.9(8) . .
N6 C6 H6 119.0 . .
C7 C6 H6 119.0 . .
C30 C30 C29 115(2) 4 .
C30 C30 H30A 108.5 4 .
C29 C30 H30A 108.5 . .
C30 C30 H30B 108.5 4 .
C29 C30 H30B 108.5 . .
H30A C30 H30B 107.5 . .
C27 C28 C28 108(2) . 4_655
C27 C28 H28A 110.0 . .
C28 C28 H28A 110.0 4_655 .
C27 C28 H28B 110.0 . .
C28 C28 H28B 110.0 4_655 .
H28A C28 H28B 108.4 . .
O9 C29 O10 124.0(10) . .
O9 C29 C30 121.6(12) . .
O10 C29 C30 114.4(12) . .
O8 C27 O7 124.0(12) . .
O8 C27 C28 122.8(15) . .
O7 C27 C28 113.1(16) . .
O12 O12 Cd3 77.7(4) 3 .
O11 O11 Cd5 74.0(6) 3 .

loop_
_geom_bond_atom_site_label_1
_geom_bond_atom_site_label_2
_geom_bond_distance
_geom_bond_site_symmetry_2
Cd2 O2 2.305(6) .
Cd2 N14 2.339(7) 7
Cd2 N1 2.344(7) .
Cd2 O3 2.403(5) 7
Cd2 O4 2.468(5) 7
Cd2 O1 2.607(5) .
Cd2 N3 2.621(8) .
Cd2 N13 2.653(8) 7
Cd4 N8 2.303(6) 3
Cd4 O9 2.325(8) .
Cd4 N9 2.336(6) .
Cd4 O8 2.354(8) .
Cd4 O7 2.551(8) .
Cd4 O10 2.569(7) .
Cd4 N10 2.583(7) .
Cd1 O1 2.242(5) .
Cd1 O4 2.265(5) 6_554
Cd1 O5 2.354(7) .
Cd1 N5 2.399(7) .
Cd1 O6 2.412(7) .
Cd1 N11 2.417(7) 6_554
Cd1 C25 2.745(9) .
Cd3 O7 2.192(10) 3
Cd3 O7 2.192(10) .
Cd3 N4 2.405(9) 3
Cd3 N4 2.405(9) .
Cd3 O12 2.44(2) .
Cd3 O12 2.44(2) 3
Cd5 O10 2.178(9) .
Cd5 O10 2.178(9) 3
Cd5 N12 2.392(10) .
Cd5 N12 2.392(10) 3
Cd5 O11 2.431(18) 3
Cd5 O11 2.431(18) .
N1 C1 1.321(11) .
N1 N1 1.378(16) 4_654
O1 C21 1.267(9) .
C20 N14 1.325(11) .
C20 N15 1.324(12) .
C20 C19 1.485(13) .
C20 C20 2.02(2) 4
N13 C19 1.302(12) .
N13 C18 1.346(12) .
N13 Cd2 2.653(8) 7_455
C2 N3 1.297(13) .
C2 C3 1.362(14) .
C2 C1 1.525(15) .
N14 N14 1.368(15) 4
N14 Cd2 2.339(7) 7_455
C18 C17 1.372(16) .
C18 H18 0.9300 .
N3 C5 1.373(14) .
C3 N4 1.318(15) .
C3 H3 0.9300 .
N15 C20 1.324(12) 4
O3 C24 1.263(8) .
O3 Cd2 2.403(5) 7_455
C22 C23 1.444(10) .
C22 C21 1.491(10) .
C22 H22A 0.9700 .
C22 H22B 0.9700 .
O2 C21 1.271(9) .
O8 C27 1.227(19) .
O9 C29 1.203(14) .
N9 C11 1.353(9) .
N9 N8 1.358(9) .
C24 O4 1.273(8) .
C24 C23 1.486(10) .
C10 N7 1.349(8) .
C10 N8 1.372(9) .
C10 C9 1.455(11) .
N10 C15 1.315(12) .
N10 C12 1.378(10) .
N8 Cd4 2.303(6) 3
O4 Cd1 2.265(5) 6
O4 Cd2 2.468(5) 7_455
N2 C1 1.291(14) .
N2 C1 1.291(14) 4_654
N11 C13 1.328(10) .
N11 C14 1.366(11) .
N11 Cd1 2.417(7) 6
O7 C27 1.292(19) .
N7 C11 1.377(9) .
C9 N6 1.358(10) .
C9 C8 1.381(11) .
C13 C12 1.368(10) .
C13 H13 0.9300 .
C19 C16 1.387(13) .
C11 C12 1.443(11) .
C14 C15 1.370(12) .
C14 H14 0.9300 .
C16 N12 1.316(14) .
C16 H16 0.9300 .
N12 C17 1.341(16) .
N6 C6 1.328(11) .
N4 C4 1.344(17) .
C5 C4 1.369(16) .
C5 H5 0.9300 .
C4 H4 0.9300 .
C1 C1 1.95(2) 4_654
C17 H17 0.9300 .
C25 O5 1.234(13) .
C25 O6 1.289(13) .
C25 C26 1.490(11) .
O10 C29 1.318(14) .
C23 H23A 0.9700 .
C23 H23B 0.9700 .
C26 C26 1.541(17) 4_554
C26 H26A 0.9700 .
C26 H26B 0.9700 .
C15 H15 0.9300 .
N5 C8 1.338(10) .
N5 C7 1.348(11) .
C8 H8 0.9300 .
C7 C6 1.414(12) .
C7 H7 0.9300 .
C6 H6 0.9300 .
C30 C30 1.49(3) 4
C30 C29 1.55(2) .
C30 H30A 0.9700 .
C30 H30B 0.9700 .
C28 C27 1.57(2) .
C28 C28 1.62(4) 4_655
C28 H28A 0.9700 .
C28 H28B 0.9700 .
O12 O12 1.04(3) 3
O11 O11 1.34(5) 3
